data_4028458
loop_
_publ_author_name
'Christian Schnaars'
'Martin Hennum'
'Tore Bonge-Hansen'

_publ_contact_author_email tore.hansen@kjemi.uio.no
_publ_contact_author_name 'Tore Hansen'
_publ_section_title
;
 Nucleophilic Halogenations of Diazo Compounds, a Complementary Principle
 for the Synthesis of Halodiazo Compounds: Experimental and Theoretical
 Studies
;
_journal_name_full 'Journal of Organic Chemistry'
_journal_page_first 7488
_journal_page_last 7497
_journal_paper_doi 10.1021/jo401050c
_journal_volume 78
_journal_year 2013
_chemical_formula_moiety 'C6 H11 N2 O2 S, C F3 O3 S'
_chemical_formula_sum 'C7 H11 F3 N2 O5 S2'
_chemical_formula_weight 324.32
_chemical_name_common 'Dimethylsulfonium diazoacetate triflate'
_chemical_name_systematic
;
(1-diazo-2-ethoxy-2-oxoethyl)dimethylsulfonium triflate
;
_space_group_IT_number 14
_symmetry_cell_setting monoclinic
_symmetry_space_group_name_Hall '-P 2yn'
_symmetry_space_group_name_H-M 'P 1 21/n 1'
_atom_sites_solution_hydrogens geom
_atom_sites_solution_primary direct
_atom_sites_solution_secondary difmap
_audit_creation_method SHELXL-97
_audit_update_record
;
2012-12-07 # Formatted by publCIF
;
_cell_angle_alpha 90.00
_cell_angle_beta 107.907(6)
_cell_angle_gamma 90.00
_cell_formula_units_Z 4
_cell_length_a 7.795(5)
_cell_length_b 18.924(11)
_cell_length_c 9.785(6)
_cell_measurement_reflns_used 2993
_cell_measurement_temperature 296(2)
_cell_measurement_theta_min 2.94
_cell_volume 1373.5(15)
_computing_structure_refinement 'SHELXL-97 (Sheldrick, 2008)'
_computing_structure_solution 'SHELXS-97 (Sheldrick, 2008)'
_diffrn_ambient_temperature 296(2)
_diffrn_measured_fraction_theta_full 0.994
_diffrn_measured_fraction_theta_max 0.994
_diffrn_measurement_device_type 'Bruker APEX-II CCD'
_diffrn_measurement_method '\f and \w scans'
_diffrn_radiation_monochromator graphite
_diffrn_radiation_source 'fine-focus sealed tube'
_diffrn_radiation_type MoK\a
_diffrn_radiation_wavelength 0.71073
_diffrn_reflns_av_R_equivalents 0.0289
_diffrn_reflns_av_sigmaI/netI 0.0258
_diffrn_reflns_limit_h_max 9
_diffrn_reflns_limit_h_min -9
_diffrn_reflns_limit_k_max 23
_diffrn_reflns_limit_k_min -23
_diffrn_reflns_limit_l_max 12
_diffrn_reflns_limit_l_min -12
_diffrn_reflns_number 10787
_diffrn_reflns_theta_full 26.44
_diffrn_reflns_theta_max 26.44
_diffrn_reflns_theta_min 2.15
_diffrn_standards_number 2993
_exptl_absorpt_coefficient_mu 0.439
_exptl_absorpt_correction_T_max 0.964
_exptl_absorpt_correction_T_min 0.944
_exptl_absorpt_correction_type multi-scan
_exptl_crystal_colour colourless
_exptl_crystal_density_diffrn 1.568
_exptl_crystal_description 'Dimethylsulfonium diazoacetate triflate'
_exptl_crystal_F_000 664
_exptl_crystal_size_max 0.418
_exptl_crystal_size_mid 0.109
_exptl_crystal_size_min 0.084
_refine_diff_density_max 0.235
_refine_diff_density_min -0.237
_refine_diff_density_rms 0.044
_refine_ls_extinction_method none
_refine_ls_goodness_of_fit_ref 1.067
_refine_ls_hydrogen_treatment mixed
_refine_ls_matrix_type full
_refine_ls_number_parameters 172
_refine_ls_number_reflns 2811
_refine_ls_number_restraints 0
_refine_ls_restrained_S_all 1.067
_refine_ls_R_factor_all 0.0577
_refine_ls_R_factor_gt 0.0431
_refine_ls_shift/su_max 0.000
_refine_ls_shift/su_mean 0.000
_refine_ls_structure_factor_coef Fsqd
_refine_ls_weighting_details 'calc w=1/[\s^2^(Fo^2^)+(0.0623P)^2^+0.2557P] where P=(Fo^2^+2Fc^2^)/3'
_refine_ls_weighting_scheme calc
_refine_ls_wR_factor_gt 0.1149
_refine_ls_wR_factor_ref 0.1242
_reflns_number_gt 2211
_reflns_number_total 2828
_reflns_threshold_expression >2sigma(I)
_cod_data_source_file jo401050c_si_002.cif
_cod_data_source_block cs_dmsdaa
_cod_database_code 4028458

loop_
_symmetry_equiv_pos_as_xyz
'x, y, z'
'-x+1/2, y+1/2, -z+1/2'
'-x, -y, -z'
'x-1/2, -y-1/2, z-1/2'

loop_
_atom_site_label
_atom_site_type_symbol
_atom_site_fract_x
_atom_site_fract_y
_atom_site_fract_z
_atom_site_U_iso_or_equiv
_atom_site_adp_type
_atom_site_occupancy
_atom_site_symmetry_multiplicity
_atom_site_calc_flag
_atom_site_refinement_flags
S1 S 0.94866(7) 0.16707(3) 0.86726(7) 0.0542(2) Uani 1 1 d .
O1 O 1.1893(2) 0.04211(8) 1.0320(2) 0.0664(5) Uani 1 1 d .
O2 O 1.4366(2) 0.11072(8) 1.11170(17) 0.0570(4) Uani 1 1 d .
N1 N 1.2671(3) 0.22057(10) 0.9774(2) 0.0567(5) Uani 1 1 d .
N2 N 1.3480(3) 0.26938(12) 0.9859(3) 0.0807(7) Uani 1 1 d .
C1 C 1.2652(3) 0.09792(11) 1.0398(2) 0.0489(5) Uani 1 1 d .
C2 C 1.1731(3) 0.16117(11) 0.9692(3) 0.0496(5) Uani 1 1 d .
C3 C 1.5424(3) 0.05119(13) 1.1867(3) 0.0658(7) Uani 1 1 d .
H3A H 1.5824 0.0226 1.1200 0.079 Uiso 1 1 calc R
H3B H 1.4697 0.0218 1.2286 0.079 Uiso 1 1 calc R
C4 C 1.6999(4) 0.07905(17) 1.3007(3) 0.0842(9) Uani 1 1 d .
H4A H 1.7715 0.0404 1.3513 0.126 Uiso 1 1 calc R
H4B H 1.6592 0.1070 1.3666 0.126 Uiso 1 1 calc R
H4C H 1.7713 0.1079 1.2582 0.126 Uiso 1 1 calc R
C5 C 0.9153(4) 0.09454(14) 0.7438(3) 0.0683(7) Uani 1 1 d .
H5A H 0.7927 0.0944 0.6825 0.102 Uiso 1 1 calc R
H5B H 0.9405 0.0509 0.7964 0.102 Uiso 1 1 calc R
H5C H 0.9950 0.0994 0.6866 0.102 Uiso 1 1 calc R
C6 C 0.8287(3) 0.13739(13) 0.9856(3) 0.0652(6) Uani 1 1 d .
H6A H 0.7014 0.1391 0.9368 0.098 Uiso 1 1 calc R
H6B H 0.8568 0.1674 1.0686 0.098 Uiso 1 1 calc R
H6C H 0.8633 0.0897 1.0149 0.098 Uiso 1 1 calc R
S2 S 0.37571(8) 0.16788(3) 0.64179(8) 0.0626(2) Uani 1 1 d .
O3 O 0.2393(3) 0.21623(10) 0.6519(2) 0.0825(6) Uani 1 1 d .
O4 O 0.4147(3) 0.11419(10) 0.7498(2) 0.0942(7) Uani 1 1 d .
O5 O 0.5286(3) 0.19937(13) 0.6157(3) 0.1030(8) Uani 1 1 d .
F1 F 0.1205(3) 0.08714(12) 0.4815(2) 0.1151(7) Uani 1 1 d .
F2 F 0.3765(4) 0.06833(13) 0.4588(3) 0.1414(9) Uani 1 1 d .
F3 F 0.2272(5) 0.16074(15) 0.3651(2) 0.1586(11) Uani 1 1 d .
C7 C 0.2695(4) 0.11966(18) 0.4784(4) 0.0851(9) Uani 1 1 d .

loop_
_atom_site_aniso_label
_atom_site_aniso_U_11
_atom_site_aniso_U_22
_atom_site_aniso_U_33
_atom_site_aniso_U_23
_atom_site_aniso_U_13
_atom_site_aniso_U_12
S1 0.0457(3) 0.0516(3) 0.0634(4) 0.0060(2) 0.0138(3) 0.0018(2)
O1 0.0561(10) 0.0444(9) 0.0892(12) 0.0068(8) 0.0083(9) -0.0059(7)
O2 0.0481(9) 0.0518(9) 0.0630(10) 0.0026(7) 0.0050(7) -0.0016(7)
N1 0.0493(11) 0.0496(11) 0.0692(13) 0.0060(9) 0.0154(9) 0.0001(9)
N2 0.0619(14) 0.0569(13) 0.114(2) 0.0118(13) 0.0131(13) -0.0111(11)
C1 0.0454(12) 0.0450(11) 0.0547(13) -0.0020(9) 0.0131(10) -0.0008(9)
C2 0.0452(12) 0.0420(11) 0.0604(13) 0.0013(9) 0.0146(10) -0.0029(9)
C3 0.0617(15) 0.0637(14) 0.0634(15) -0.0004(12) 0.0064(12) 0.0133(12)
C4 0.0615(17) 0.104(2) 0.0742(18) 0.0165(17) 0.0020(14) -0.0073(16)
C5 0.0618(15) 0.0783(16) 0.0609(15) -0.0092(13) 0.0130(12) -0.0047(13)
C6 0.0551(14) 0.0652(15) 0.0821(17) -0.0048(13) 0.0310(13) -0.0050(11)
S2 0.0475(4) 0.0637(4) 0.0748(4) 0.0113(3) 0.0160(3) 0.0017(3)
O3 0.0721(12) 0.0822(12) 0.0938(14) 0.0020(11) 0.0263(11) 0.0159(10)
O4 0.0998(16) 0.0780(13) 0.0896(15) 0.0237(11) 0.0068(12) 0.0084(12)
O5 0.0632(12) 0.1044(17) 0.149(2) 0.0012(15) 0.0443(13) -0.0220(11)
F1 0.0779(12) 0.1441(18) 0.1190(16) -0.0352(14) 0.0240(11) -0.0345(13)
F2 0.142(2) 0.1360(19) 0.177(2) -0.0494(17) 0.0943(19) 0.0005(16)
F3 0.218(3) 0.179(2) 0.0677(13) 0.0164(14) 0.0267(16) -0.021(2)
C7 0.076(2) 0.102(2) 0.083(2) -0.0070(18) 0.0340(17) 0.0009(18)

loop_
_atom_type_symbol
_atom_type_description
_atom_type_scat_dispersion_real
_atom_type_scat_dispersion_imag
_atom_type_scat_source
C C 0.0033 0.0016 'International Tables Vol C Tables 4.2.6.8 and 6.1.1.4'
H H 0.0000 0.0000 'International Tables Vol C Tables 4.2.6.8 and 6.1.1.4'
N N 0.0061 0.0033 'International Tables Vol C Tables 4.2.6.8 and 6.1.1.4'
O O 0.0106 0.0060 'International Tables Vol C Tables 4.2.6.8 and 6.1.1.4'
F F 0.0171 0.0103 'International Tables Vol C Tables 4.2.6.8 and 6.1.1.4'
S S 0.1246 0.1234 'International Tables Vol C Tables 4.2.6.8 and 6.1.1.4'

loop_
_geom_angle_atom_site_label_1
_geom_angle_atom_site_label_2
_geom_angle_atom_site_label_3
_geom_angle
C2 S1 C6 104.11(13)
C2 S1 C5 104.49(12)
C6 S1 C5 101.49(13)
C1 O2 C3 116.65(18)
N2 N1 C2 178.7(2)
O1 C1 O2 126.2(2)
O1 C1 C2 122.1(2)
O2 C1 C2 111.77(18)
N1 C2 C1 118.92(19)
N1 C2 S1 114.86(16)
C1 C2 S1 126.18(16)
O2 C3 C4 108.4(2)
O2 C3 H3A 110.0
C4 C3 H3A 110.0
O2 C3 H3B 110.0
C4 C3 H3B 110.0
H3A C3 H3B 108.4
C3 C4 H4A 109.5
C3 C4 H4B 109.5
H4A C4 H4B 109.5
C3 C4 H4C 109.5
H4A C4 H4C 109.5
H4B C4 H4C 109.5
S1 C5 H5A 109.5
S1 C5 H5B 109.5
H5A C5 H5B 109.5
S1 C5 H5C 109.5
H5A C5 H5C 109.5
H5B C5 H5C 109.5
S1 C6 H6A 109.5
S1 C6 H6B 109.5
H6A C6 H6B 109.5
S1 C6 H6C 109.5
H6A C6 H6C 109.5
H6B C6 H6C 109.5
O5 S2 O3 115.21(14)
O5 S2 O4 115.50(15)
O3 S2 O4 113.42(14)
O5 S2 C7 103.54(16)
O3 S2 C7 103.66(14)
O4 S2 C7 103.35(15)
F3 C7 F1 107.5(3)
F3 C7 F2 108.5(3)
F1 C7 F2 104.9(3)
F3 C7 S2 112.1(3)
F1 C7 S2 112.4(2)
F2 C7 S2 111.0(2)

loop_
_geom_bond_atom_site_label_1
_geom_bond_atom_site_label_2
_geom_bond_distance
S1 C2 1.730(2)
S1 C6 1.788(3)
S1 C5 1.794(3)
O1 C1 1.201(3)
O2 C1 1.327(3)
O2 C3 1.455(3)
N1 N2 1.107(3)
N1 C2 1.331(3)
C1 C2 1.456(3)
C3 C4 1.479(4)
C3 H3A 0.9700
C3 H3B 0.9700
C4 H4A 0.9600
C4 H4B 0.9600
C4 H4C 0.9600
C5 H5A 0.9600
C5 H5B 0.9600
C5 H5C 0.9600
C6 H6A 0.9600
C6 H6B 0.9600
C6 H6C 0.9600
S2 O5 1.424(2)
S2 O3 1.429(2)
S2 O4 1.430(2)
S2 C7 1.806(3)
F1 C7 1.323(4)
F2 C7 1.332(4)
F3 C7 1.311(4)

loop_
_geom_torsion_atom_site_label_1
_geom_torsion_atom_site_label_2
_geom_torsion_atom_site_label_3
_geom_torsion_atom_site_label_4
_geom_torsion
C3 O2 C1 O1 0.7(3)
C3 O2 C1 C2 -179.9(2)
N2 N1 C2 C1 -5(13)
N2 N1 C2 S1 177(100)
O1 C1 C2 N1 -177.3(2)
O2 C1 C2 N1 3.3(3)
O1 C1 C2 S1 0.4(4)
O2 C1 C2 S1 -179.06(16)
C6 S1 C2 N1 -125.57(19)
C5 S1 C2 N1 128.34(19)
C6 S1 C2 C1 56.7(2)
C5 S1 C2 C1 -49.4(2)
C1 O2 C3 C4 -158.8(2)
O5 S2 C7 F3 -57.7(3)
O3 S2 C7 F3 62.9(3)
O4 S2 C7 F3 -178.5(3)
O5 S2 C7 F1 -179.0(2)
O3 S2 C7 F1 -58.4(3)
O4 S2 C7 F1 60.2(3)
O5 S2 C7 F2 63.8(3)
O3 S2 C7 F2 -175.6(2)
O4 S2 C7 F2 -57.0(3)
